data_2100094
loop_
_publ_author_name
'Richard E. Marsh'

_publ_section_title
;
 Space group <i>P</i>1: an update
;
_journal_issue 3
_journal_name_full 'Acta Crystallographica Section B'
_journal_page_first 359
_journal_page_last 359
_journal_paper_doi 10.1107/S0108768105009651
_journal_volume 61
_journal_year 2005
_chemical_formula_moiety 'C22 H32 N6 O8 S2 Cd'
_chemical_formula_sum 'C22 H32 Cd N6 O8 S2'
_space_group_crystal_system triclinic
_space_group_IT_number 2
_space_group_name_Hall '-P 1'
_space_group_name_H-M_alt 'P -1'
_audit_creation_method CRYM
_cell_angle_alpha 86.90
_cell_angle_beta 68.26
_cell_angle_gamma 80.62
_cell_formula_units_Z 2
_cell_length_a 11.0107
_cell_length_b 11.2093
_cell_length_c 11.8222
_cell_volume 1337.188
_cod_data_source_file bk0148.cif
_cod_data_source_block XIWBOU
_cod_depositor_comments
;
 Updating space group information and adding the symmetry operation list.

 Antanas Vaitkus,
 2018-06-14

  Added moiety chemical formula and Z value from Marsh (2005) paper.
  The summary chemical formula is calculated from moiety formula using
  AdHocParser
  (svn://www.crystallography.net/cod-tools/trunk/Formulae/AdHocParser.yp,
  revision 1441.)

  Andrius Merkys
  2013-11-11
;
_cod_original_sg_symbol_H-M P-1
_cod_original_formula_sum 'not given'
_cod_database_code 2100094

loop_
_space_group_symop_id
_space_group_symop_operation_xyz
1 x,y,z
2 -x,-y,-z

loop_
_atom_site_label
_atom_site_fract_x
_atom_site_fract_y
_atom_site_fract_z
_atom_site_type_symbol
Cd1 -0.01933 -0.24875 0.25931 Cd
N1 -0.21420 -0.36230 0.33260 N
S1 -0.31567 -0.33874 0.26039 S
O1 -0.24310 -0.33905 0.12975 O
O2 -0.41225 -0.23195 0.30640 O
C1 -0.22630 -0.46745 0.39675 C
O3 -0.16125 -0.50550 0.46040 O
C2 -0.32735 -0.53435 0.38115 C
C3 -0.36385 -0.64400 0.43115 C
H1 -0.32440 -0.68775 0.48315 H
C4 -0.46090 -0.68760 0.40220 C
H2 -0.48695 -0.76280 0.43455 H
C5 -0.52000 -0.62360 0.32730 C
H3 -0.58555 -0.65580 0.30950 H
C6 -0.48480 -0.51280 0.27755 C
H4 -0.52540 -0.46795 0.22700 H
C7 -0.38720 -0.47155 0.30620 C
N2 0.15910 -0.13080 0.19340 N
S2 0.28711 -0.16813 0.23328 S
O4 0.37150 -0.27260 0.16515 O
O5 0.24550 -0.17880 0.36455 O
C8 0.15945 -0.02020 0.13980 C
O6 0.07625 0.02690 0.09690 O
C9 0.27365 0.03895 0.13475 C
C10 0.30245 0.15165 0.08760 C
H5 0.24660 0.20215 0.05380 H
C11 0.41585 0.18840 0.09145 C
H6 0.43750 0.26525 0.06025 H
C12 0.49780 0.11365 0.14075 C
H7 0.57465 0.14070 0.14215 H
C13 0.46990 0.00030 0.18775 C
H8 0.52575 -0.05065 0.22115 H
C14 0.35625 -0.03420 0.18330 C
N3 0.06785 -0.38125 0.08840 N
H9 0.00350 -0.38150 0.06050 H
C15 0.09400 -0.50210 0.14015 C
H10 0.14450 -0.56070 0.07315 H
H11 0.00890 -0.53020 0.18780 H
C16 0.17180 -0.49735 0.22160 C
H12 0.19120 -0.57935 0.25240 H
H13 0.25695 -0.46940 0.17415 H
N4 0.09555 -0.41425 0.32515 N
H14 0.03800 -0.45250 0.37825 H
H15 0.14700 -0.39950 0.36250 H
C17 0.18505 -0.35450 -0.01580 C
H16 0.25445 -0.33990 0.01395 H
H17 0.22100 -0.42495 -0.07185 H
C18 0.14955 -0.24450 -0.08375 C
H18 0.22845 -0.22900 -0.15450 H
H19 0.11840 -0.17265 -0.02955 H
O7 0.04825 -0.26545 -0.12380 O
H20 0.00700 -0.20450 -0.12450 H
N5 -0.12910 -0.12745 0.43760 N
H21 -0.07750 -0.07450 0.43500 H
C19 -0.25050 -0.06305 0.42190 C
H22 -0.29465 -0.00020 0.48595 H
H23 -0.31250 -0.12080 0.43095 H
C20 -0.21755 -0.00430 0.29725 C
H24 -0.29970 0.04035 0.29010 H
H25 -0.15685 0.05455 0.28895 H
N6 -0.15490 -0.09510 0.19800 N
H26 -0.11150 -0.05700 0.13000 H
H27 -0.21800 -0.12300 0.18350 H
C21 -0.16090 -0.18505 0.55835 C
H28 -0.20110 -0.25785 0.55880 H
H29 -0.22635 -0.12825 0.62090 H
C22 -0.03875 -0.22055 0.58975 C
H30 -0.06455 -0.25240 0.67375 H
H31 0.02165 -0.28560 0.53375 H
O8 0.02890 -0.11970 0.58065 O
H32 0.08550 -0.12450 0.51800 H
